data_9005085
loop_
_publ_author_name
'Garsche, M.'
'Tillmanns, E.'
'Almen, H.'
'Schneider, H.'
'Kupcik, V.'

_publ_section_title
;
 Incorporation of chromium into aluminium borate
 9Al2O3.2B2O3 (A9B2)
 Sample: Rietveld refinement of AgB2
;
_journal_name_full 'European Journal of Mineralogy'
_journal_page_first 793
_journal_page_last 808
_journal_paper_doi 10.1127/ejm/3/5/0793
_journal_volume 3
_journal_year 1991
_chemical_formula_structural 9Al2O3.2B2O3
_chemical_formula_sum 'Al4.9 B1.1 O9'
_space_group_IT_number 36
_symmetry_space_group_name_Hall 'A -2 2a'
_symmetry_space_group_name_H-M 'A 21 a m'
_cell_angle_alpha 90
_cell_angle_beta 90
_cell_angle_gamma 90
_cell_length_a 7.6942
_cell_length_b 15.0110
_cell_length_c 5.6689
_cell_formula_units_Z 4
_cell_volume 654.745
_database_code_amcsd 0006430
_exptl_crystal_density_diffrn 2.923
_cod_original_formula_sum 'B1.1 Al4.9 O9'
_cod_database_code 9005085
_amcsd_formula_title 9Al2O3.2B2O3

loop_
_space_group_symop_operation_xyz
x,y,z
x,1/2+y,1/2+z
1/2+x,-y,z
1/2+x,1/2-y,1/2+z
x,y,-z
x,1/2+y,1/2-z
1/2+x,-y,-z
1/2+x,1/2-y,1/2-z

loop_
_atom_site_label
_atom_site_fract_x
_atom_site_fract_y
_atom_site_fract_z
_atom_site_occupancy
_atom_site_U_iso_or_equiv
B 0.72200 0.02560 0.00000 1.00000 0.00418
Al1 0.50000 0.38250 0.24550 0.98000 0.00443
B1 0.50000 0.38250 0.24550 0.02000 0.00443
Al2 0.68860 0.24450 0.50000 0.98000 0.00519
B2 0.68860 0.24450 0.50000 0.02000 0.00519
Al3 0.68300 0.05540 0.50000 0.98000 0.00469
B3 0.68300 0.05540 0.50000 0.02000 0.00469
Al4 0.83370 0.29550 0.00000 0.98000 0.00469
B4 0.83370 0.29550 0.00000 0.02000 0.00469
O1 0.78530 0.05040 0.21160 1.00000 0.00735
O2 0.70130 0.30560 0.24470 1.00000 0.00608
O3 0.53670 0.15170 0.50000 1.00000 0.00671
O4 0.93570 0.19100 0.00000 1.00000 0.00507
O5 0.87530 0.17110 0.50000 1.00000 0.00722
O6 0.57210 0.45730 0.00000 1.00000 0.00722
O7 0.59270 0.45230 0.50000 1.00000 0.00545

loop_
_cod_related_entry_id
_cod_related_entry_database
_cod_related_entry_code
1 AMCSD 0006430
